data_7209774
loop_
_publ_author_name
'Zhang, Guangju'
'Hu, Hailiang'
'Li, Hao'
'Zhao, Fangfang'
'Liu, Yang'
'He, Xiaodie'
'Huang, Hui'
'Xu, Yan'
'Wei, Ying'
'Kang, Zhenhui'

_publ_section_title
;
 Homochiral metal--organic porous materials for enantioselective
 recognition and electrocatalysis
;
_journal_issue 17
_journal_name_full CrystEngComm
_journal_page_first 3288
_journal_paper_doi 10.1039/c3ce40162f
_journal_volume 15
_journal_year 2013
_chemical_formula_moiety 'Co2 F2, 2(C10H8N2)(C4H4O6),7(O)'
_chemical_formula_sum 'C24 H20 Co2 F2 N4 O13'
_chemical_formula_weight 728.30
_chemical_name_systematic
;
?
;
_space_group_IT_number 5
_symmetry_cell_setting monoclinic
_symmetry_space_group_name_Hall 'C 2y'
_symmetry_space_group_name_H-M 'C 1 2 1'
_atom_sites_solution_hydrogens geom
_atom_sites_solution_primary direct
_atom_sites_solution_secondary difmap
_audit_creation_method SHELXL-97
_cell_angle_alpha 90.00
_cell_angle_beta 97.4790(10)
_cell_angle_gamma 90.00
_cell_formula_units_Z 2
_cell_length_a 17.7950(14)
_cell_length_b 7.3167(6)
_cell_length_c 11.3957(9)
_cell_measurement_reflns_used 7026
_cell_measurement_temperature 150(2)
_cell_measurement_theta_max 28.40
_cell_measurement_theta_min 1.80
_cell_volume 1471.1(2)
_computing_cell_refinement 'SMART (Bruker, 2001)'
_computing_data_collection 'SMART (Bruker, 2001)'
_computing_data_reduction 'SAINT (Bruker, 2001)'
_computing_molecular_graphics 'SHELXTL-PLUS (Sheldrick, 1990)'
_computing_publication_material 'SHELXL-97 (Sheldrick, 1997)'
_computing_structure_refinement 'SHELXL-97 (Sheldrick, 1997)'
_computing_structure_solution 'SHELXS-97 (Sheldrick, 1990)'
_diffrn_ambient_temperature 150(2)
_diffrn_measured_fraction_theta_full 0.996
_diffrn_measured_fraction_theta_max 0.996
_diffrn_measurement_device_type 'Bruker APEX CCD area-detector'
_diffrn_measurement_method 'phi and omega scans'
_diffrn_radiation_monochromator graphite
_diffrn_radiation_source 'fine-focus sealed tube'
_diffrn_radiation_type MoK\a
_diffrn_radiation_wavelength 0.71073
_diffrn_reflns_av_R_equivalents 0.0177
_diffrn_reflns_av_sigmaI/netI 0.0373
_diffrn_reflns_limit_h_max 23
_diffrn_reflns_limit_h_min -23
_diffrn_reflns_limit_k_max 8
_diffrn_reflns_limit_k_min -9
_diffrn_reflns_limit_l_max 15
_diffrn_reflns_limit_l_min -15
_diffrn_reflns_number 7026
_diffrn_reflns_theta_full 28.40
_diffrn_reflns_theta_max 28.40
_diffrn_reflns_theta_min 1.80
_exptl_absorpt_coefficient_mu 1.212
_exptl_absorpt_correction_T_max 0.9531
_exptl_absorpt_correction_T_min 0.8114
_exptl_absorpt_correction_type multi-scan
_exptl_absorpt_process_details 'SADABS(Sheldrick, 1996)'
_exptl_crystal_colour purple
_exptl_crystal_density_diffrn 1.644
_exptl_crystal_density_method 'not measured'
_exptl_crystal_description block
_exptl_crystal_F_000 736
_exptl_crystal_size_max 0.18
_exptl_crystal_size_mid 0.08
_exptl_crystal_size_min 0.04
_refine_diff_density_max 1.524
_refine_diff_density_min -0.491
_refine_diff_density_rms 0.108
_refine_ls_abs_structure_details 'Flack H D (1983), Acta Cryst. A39, 876-881'
_refine_ls_abs_structure_Flack 0.02(2)
_refine_ls_extinction_method none
_refine_ls_goodness_of_fit_ref 1.066
_refine_ls_hydrogen_treatment constr
_refine_ls_matrix_type full
_refine_ls_number_parameters 204
_refine_ls_number_reflns 3459
_refine_ls_number_restraints 1
_refine_ls_restrained_S_all 1.065
_refine_ls_R_factor_all 0.0447
_refine_ls_R_factor_gt 0.0387
_refine_ls_shift/su_max 0.000
_refine_ls_shift/su_mean 0.000
_refine_ls_structure_factor_coef Fsqd
_refine_ls_weighting_details 'calc w=1/[\s^2^(Fo^2^)+(0.0616P)^2^+2.6162P] where P=(Fo^2^+2Fc^2^)/3'
_refine_ls_weighting_scheme calc
_refine_ls_wR_factor_gt 0.1067
_refine_ls_wR_factor_ref 0.1104
_reflns_number_gt 3099
_reflns_number_total 3459
_reflns_threshold_expression >2sigma(I)
_cod_data_source_file c3ce40162f.txt
_cod_data_source_block L-1
_cod_depositor_comments
;
The following automatic conversions were performed:

'_symmetry_cell_setting' value 'Monoclinic' changed to 'monoclinic'
according to /home/saulius/struct/CIF-dictionaries/cif_core.dic
dictionary named 'cif_core.dic' version 2.4.2 from 2011-04-26.

Automatic conversion script
Id: cif_fix_values 1891 2012-01-12 08:04:46Z andrius 
;
_cod_original_sg_symbol_H-M C2
_cod_database_code 7209774

loop_
_symmetry_equiv_pos_as_xyz
'x, y, z'
'-x, y, -z'
'x+1/2, y+1/2, z'
'-x+1/2, y+1/2, -z'

loop_
_atom_site_label
_atom_site_type_symbol
_atom_site_fract_x
_atom_site_fract_y
_atom_site_fract_z
_atom_site_U_iso_or_equiv
_atom_site_adp_type
_atom_site_occupancy
_atom_site_symmetry_multiplicity
_atom_site_calc_flag
_atom_site_refinement_flags
Co1 Co 0.24885(2) 0.19019(10) 0.00350(3) 0.00863(11) Uani 1 1 d .
F1 F 0.29730(8) 0.4392(4) 0.00980(14) 0.0127(3) Uani 1 1 d .
C1 C 0.30987(18) 0.2459(5) 0.2646(3) 0.0153(7) Uani 1 1 d .
H1 H 0.3531 0.2872 0.2315 0.018 Uiso 1 1 calc R
C2 C 0.31224(17) 0.2470(5) 0.3866(3) 0.0146(6) Uani 1 1 d .
H2 H 0.3568 0.2848 0.4356 0.017 Uiso 1 1 calc R
C3 C 0.24856(16) 0.1920(8) 0.4366(2) 0.0134(6) Uani 1 1 d .
C4 C 0.18588(18) 0.1321(5) 0.3609(3) 0.0145(7) Uani 1 1 d .
H4 H 0.1417 0.0917 0.3918 0.017 Uiso 1 1 calc R
C5 C 0.18846(18) 0.1319(5) 0.2395(3) 0.0142(7) Uani 1 1 d .
H5 H 0.1454 0.0895 0.1887 0.017 Uiso 1 1 calc R
C6 C 0.18562(18) 0.2354(5) 0.7382(3) 0.0155(7) Uani 1 1 d .
H6 H 0.1408 0.2671 0.7706 0.019 Uiso 1 1 calc R
C7 C 0.18360(17) 0.2360(5) 0.6164(3) 0.0158(7) Uani 1 1 d .
H7 H 0.1381 0.2666 0.5671 0.019 Uiso 1 1 calc R
C8 C 0.24839(16) 0.1916(8) 0.5664(2) 0.0132(6) Uani 1 1 d .
C9 C 0.31326(18) 0.1466(5) 0.6441(3) 0.0161(7) Uani 1 1 d .
H9 H 0.3588 0.1138 0.6142 0.019 Uiso 1 1 calc R
C10 C 0.31058(18) 0.1502(5) 0.7652(3) 0.0158(7) Uani 1 1 d .
H10 H 0.3554 0.1214 0.8168 0.019 Uiso 1 1 calc R
C11 C 0.10496(13) 0.4430(6) -0.0320(2) 0.0112(5) Uani 1 1 d .
C12 C 0.01739(14) 0.4427(7) -0.0583(2) 0.0125(5) Uani 1 1 d .
H12 H 0.0015 0.3277 -0.1020 0.015 Uiso 1 1 calc R
N1 N 0.24909(13) 0.1888(7) 0.19084(19) 0.0122(5) Uani 1 1 d .
N2 N 0.24780(14) 0.1923(7) 0.81292(19) 0.0117(5) Uani 1 1 d .
O1 O 0.13494(13) 0.2871(4) -0.0097(2) 0.0151(5) Uani 1 1 d .
O2 O 0.13738(13) 0.5925(4) -0.0350(2) 0.0146(5) Uani 1 1 d .
O3 O -0.00877(13) 0.5923(4) -0.1307(2) 0.0206(5) Uani 1 1 d .
H3 H 0.0110 0.5890 -0.1937 0.031 Uiso 1 1 calc R
O1W O 0.44707(16) 0.4514(7) 0.0798(4) 0.0551(10) Uani 1 1 d .
O2W O 0.5000 0.3055(15) 0.5000 0.102(3) Uani 1 2 d S
O3W O 0.5009(3) 0.5445(10) 0.6777(6) 0.101(2) Uani 1 1 d .
O4W O 0.4983(3) 0.9356(15) 0.6347(5) 0.1056(19) Uani 1 1 d .

loop_
_atom_site_aniso_label
_atom_site_aniso_U_11
_atom_site_aniso_U_22
_atom_site_aniso_U_33
_atom_site_aniso_U_23
_atom_site_aniso_U_13
_atom_site_aniso_U_12
Co1 0.00789(16) 0.00949(19) 0.00843(16) -0.00010(16) 0.00073(10) 0.00001(14)
F1 0.0130(7) 0.0112(8) 0.0137(7) -0.0001(8) 0.0015(5) 0.0003(10)
C1 0.0133(13) 0.0185(18) 0.0143(13) 0.0005(11) 0.0030(11) -0.0038(12)
C2 0.0134(13) 0.0174(18) 0.0124(13) -0.0006(10) 0.0000(11) -0.0018(11)
C3 0.0178(14) 0.0135(16) 0.0089(10) -0.002(2) 0.0018(10) 0.001(2)
C4 0.0154(14) 0.0165(18) 0.0125(13) -0.0006(10) 0.0056(11) -0.0025(11)
C5 0.0157(14) 0.0159(18) 0.0107(12) -0.0017(10) 0.0005(11) -0.0019(11)
C6 0.0144(13) 0.019(2) 0.0127(13) -0.0006(11) 0.0009(11) 0.0045(12)
C7 0.0142(13) 0.020(2) 0.0120(13) 0.0008(10) -0.0020(11) 0.0042(12)
C8 0.0175(14) 0.0111(16) 0.0109(11) 0.001(2) 0.0021(10) 0.002(2)
C9 0.0142(14) 0.022(2) 0.0121(12) 0.0004(11) 0.0033(11) 0.0041(11)
C10 0.0149(14) 0.020(2) 0.0117(12) 0.0003(11) 0.0005(10) 0.0026(12)
C11 0.0077(11) 0.0177(14) 0.0084(10) 0.0008(13) 0.0020(8) 0.0006(16)
C12 0.0090(11) 0.0164(14) 0.0122(11) -0.0029(13) 0.0014(9) -0.0038(16)
N1 0.0123(12) 0.0137(13) 0.0105(9) -0.0023(18) 0.0009(8) 0.0003(15)
N2 0.0130(11) 0.0118(13) 0.0103(9) 0.0009(18) 0.0013(8) 0.0001(15)
O1 0.0115(10) 0.0150(13) 0.0192(11) 0.0000(10) 0.0030(9) 0.0007(9)
O2 0.0096(10) 0.0184(13) 0.0158(10) 0.0003(10) 0.0013(8) -0.0026(10)
O3 0.0147(11) 0.0259(14) 0.0204(12) 0.0108(10) -0.0006(9) 0.0000(10)
O1W 0.0195(13) 0.0345(19) 0.113(3) -0.027(2) 0.0161(16) -0.0105(18)
O2W 0.026(3) 0.199(10) 0.078(5) 0.000 -0.006(3) 0.000
O3W 0.039(3) 0.118(5) 0.143(5) 0.000(4) -0.001(3) 0.013(3)
O4W 0.059(3) 0.166(6) 0.094(4) 0.019(5) 0.019(2) 0.014(5)

loop_
_atom_type_symbol
_atom_type_description
_atom_type_scat_dispersion_real
_atom_type_scat_dispersion_imag
_atom_type_scat_source
C C 0.0033 0.0016 'International Tables Vol C Tables 4.2.6.8 and 6.1.1.4'
H H 0.0000 0.0000 'International Tables Vol C Tables 4.2.6.8 and 6.1.1.4'
N N 0.0061 0.0033 'International Tables Vol C Tables 4.2.6.8 and 6.1.1.4'
O O 0.0106 0.0060 'International Tables Vol C Tables 4.2.6.8 and 6.1.1.4'
F F 0.0171 0.0103 'International Tables Vol C Tables 4.2.6.8 and 6.1.1.4'
Co Co 0.3494 0.9721 'International Tables Vol C Tables 4.2.6.8 and 6.1.1.4'

loop_
_geom_angle_atom_site_label_1
_geom_angle_atom_site_label_2
_geom_angle_atom_site_label_3
_geom_angle
_geom_angle_site_symmetry_1
_geom_angle_site_symmetry_3
F1 Co1 F1 177.29(4) 4_545 .
F1 Co1 O2 94.37(11) 4_545 4_545
F1 Co1 O2 84.52(9) . 4_545
F1 Co1 N1 91.07(15) 4_545 .
F1 Co1 N1 91.35(15) . .
O2 Co1 N1 87.24(10) 4_545 .
F1 Co1 O1 85.60(9) 4_545 .
F1 Co1 O1 95.75(11) . .
O2 Co1 O1 174.39(10) 4_545 .
N1 Co1 O1 87.15(10) . .
F1 Co1 N2 88.90(14) 4_545 1_554
F1 Co1 N2 88.69(14) . 1_554
O2 Co1 N2 93.16(10) 4_545 1_554
N1 Co1 N2 179.60(15) . 1_554
O1 Co1 N2 92.45(10) . 1_554
Co1 F1 Co1 130.96(8) 4 .
N1 C1 C2 123.1(3) . .
N1 C1 H1 118.5 . .
C2 C1 H1 118.5 . .
C1 C2 C3 119.2(3) . .
C1 C2 H2 120.4 . .
C3 C2 H2 120.4 . .
C4 C3 C2 117.9(2) . .
C4 C3 C8 120.9(2) . .
C2 C3 C8 121.1(2) . .
C3 C4 C5 119.4(3) . .
C3 C4 H4 120.3 . .
C5 C4 H4 120.3 . .
N1 C5 C4 122.9(3) . .
N1 C5 H5 118.5 . .
C4 C5 H5 118.5 . .
N2 C6 C7 123.2(3) . .
N2 C6 H6 118.4 . .
C7 C6 H6 118.4 . .
C6 C7 C8 119.7(3) . .
C6 C7 H7 120.1 . .
C8 C7 H7 120.1 . .
C7 C8 C9 117.1(2) . .
C7 C8 C3 121.3(2) . .
C9 C8 C3 121.6(2) . .
C10 C9 C8 119.5(3) . .
C10 C9 H9 120.3 . .
C8 C9 H9 120.3 . .
N2 C10 C9 123.1(3) . .
N2 C10 H10 118.4 . .
C9 C10 H10 118.4 . .
O2 C11 O1 127.8(2) . .
O2 C11 C12 117.1(3) . .
O1 C11 C12 115.1(3) . .
O3 C12 C12 111.4(2) . 2
O3 C12 C11 111.0(3) . .
C12 C12 C11 109.9(2) 2 .
O3 C12 H12 108.1 . .
C12 C12 H12 108.1 2 .
C11 C12 H12 108.1 . .
C5 N1 C1 117.5(2) . .
C5 N1 Co1 121.2(2) . .
C1 N1 Co1 121.3(2) . .
C10 N2 C6 117.3(2) . .
C10 N2 Co1 120.4(2) . 1_556
C6 N2 Co1 122.4(2) . 1_556
C11 O1 Co1 133.1(2) . .
C11 O2 Co1 136.6(2) . 4
C12 O3 H3 109.5 . .

loop_
_geom_bond_atom_site_label_1
_geom_bond_atom_site_label_2
_geom_bond_distance
_geom_bond_site_symmetry_2
Co1 F1 2.009(3) 4_545
Co1 F1 2.013(3) .
Co1 O2 2.133(2) 4_545
Co1 N1 2.134(2) .
Co1 O1 2.134(2) .
Co1 N2 2.170(2) 1_554
F1 Co1 2.009(3) 4
C1 N1 1.347(4) .
C1 C2 1.385(4) .
C1 H1 0.9500 .
C2 C3 1.392(4) .
C2 H2 0.9500 .
C3 C4 1.389(4) .
C3 C8 1.480(3) .
C4 C5 1.390(4) .
C4 H4 0.9500 .
C5 N1 1.342(4) .
C5 H5 0.9500 .
C6 N2 1.343(4) .
C6 C7 1.384(4) .
C6 H6 0.9500 .
C7 C8 1.389(4) .
C7 H7 0.9500 .
C8 C9 1.400(4) .
C9 C10 1.387(4) .
C9 H9 0.9500 .
C10 N2 1.340(4) .
C10 H10 0.9500 .
C11 O2 1.240(5) .
C11 O1 1.270(5) .
C11 C12 1.548(3) .
C12 O3 1.413(5) .
C12 C12 1.538(5) 2
C12 H12 1.0000 .
N2 Co1 2.170(2) 1_556
O2 Co1 2.133(2) 4
O3 H3 0.8400 .

loop_
_geom_torsion_atom_site_label_1
_geom_torsion_atom_site_label_2
_geom_torsion_atom_site_label_3
_geom_torsion_atom_site_label_4
_geom_torsion
_geom_torsion_site_symmetry_1
_geom_torsion_site_symmetry_4
F1 Co1 F1 Co1 116.0(14) 4_545 4
O2 Co1 F1 Co1 -178.00(12) 4_545 4
N1 Co1 F1 Co1 -90.91(13) . 4
O1 Co1 F1 Co1 -3.63(12) . 4
N2 Co1 F1 Co1 88.70(13) 1_554 4
N1 C1 C2 C3 -1.9(6) . .
C1 C2 C3 C4 2.2(6) . .
C1 C2 C3 C8 -179.8(3) . .
C2 C3 C4 C5 -1.0(6) . .
C8 C3 C4 C5 -179.0(3) . .
C3 C4 C5 N1 -0.6(6) . .
N2 C6 C7 C8 -0.5(6) . .
C6 C7 C8 C9 0.4(7) . .
C6 C7 C8 C3 -179.5(3) . .
C4 C3 C8 C7 -37.6(4) . .
C2 C3 C8 C7 144.4(6) . .
C4 C3 C8 C9 142.4(6) . .
C2 C3 C8 C9 -35.6(4) . .
C7 C8 C9 C10 -0.8(7) . .
C3 C8 C9 C10 179.2(3) . .
C8 C9 C10 N2 1.1(6) . .
O2 C11 C12 O3 26.3(4) . .
O1 C11 C12 O3 -153.7(3) . .
O2 C11 C12 C12 -97.5(2) . 2
O1 C11 C12 C12 82.5(2) . 2
C4 C5 N1 C1 0.9(7) . .
C4 C5 N1 Co1 -178.8(3) . .
C2 C1 N1 C5 0.4(7) . .
C2 C1 N1 Co1 -180.0(3) . .
F1 Co1 N1 C5 -45.0(4) 4_545 .
F1 Co1 N1 C5 136.2(4) . .
O2 Co1 N1 C5 -139.3(4) 4_545 .
O1 Co1 N1 C5 40.6(4) . .
N2 Co1 N1 C5 41(40) 1_554 .
F1 Co1 N1 C1 135.4(4) 4_545 .
F1 Co1 N1 C1 -43.4(4) . .
O2 Co1 N1 C1 41.0(4) 4_545 .
O1 Co1 N1 C1 -139.1(4) . .
N2 Co1 N1 C1 -138(39) 1_554 .
C9 C10 N2 C6 -1.1(7) . .
C9 C10 N2 Co1 179.1(3) . 1_556
C7 C6 N2 C10 0.8(7) . .
C7 C6 N2 Co1 -179.4(3) . 1_556
O2 C11 O1 Co1 -12.2(4) . .
C12 C11 O1 Co1 167.75(19) . .
F1 Co1 O1 C11 -164.1(3) 4_545 .
F1 Co1 O1 C11 13.6(3) . .
O2 Co1 O1 C11 106.0(16) 4_545 .
N1 Co1 O1 C11 104.6(3) . .
N2 Co1 O1 C11 -75.4(3) 1_554 .
O1 C11 O2 Co1 -2.5(5) . 4
C12 C11 O2 Co1 177.53(18) . 4
